data_4079727
loop_
_publ_author_name
'Azhakar, Ramachandran'
'Roesky, Herbert W.'
'Wolf, Hilke'
'Stalke, Dietmar'

_publ_section_title
;
 Reactivity of Stable Heteroleptic Silylene PhC(NtBu)2SiNPh2toward
 Diazobenzene andN-Benzylidineaniline
;
_journal_issue 24
_journal_name_full Organometallics
_journal_page_first 8608
_journal_paper_doi 10.1021/om300999e
_journal_volume 31
_journal_year 2012
_chemical_formula_moiety 'C40 H44 N4 Si'
_chemical_formula_sum 'C40 H44 N4 Si'
_chemical_formula_weight 608.88
_chemical_name_systematic
;
 ?
;
_space_group_crystal_system monoclinic
_space_group_IT_number 14
_space_group_name_Hall '-P 2ybc'
_space_group_name_H-M_alt 'P 1 21/c 1'
_symmetry_space_group_name_Hall '-P 2ybc'
_symmetry_space_group_name_H-M 'P 1 21/c 1'
_atom_sites_solution_hydrogens mixed
_audit_creation_method SHELXL-2012
_cell_angle_alpha 90
_cell_angle_beta 97.84(2)
_cell_angle_gamma 90
_cell_formula_units_Z 4
_cell_length_a 11.486(4)
_cell_length_b 15.541(5)
_cell_length_c 19.133(6)
_cell_measurement_reflns_used 6978
_cell_measurement_temperature 100(2)
_cell_measurement_theta_max 25.101
_cell_measurement_theta_min 2.218
_cell_volume 3383.4(19)
_computing_cell_refinement 'SAINT V7.68A'
_computing_data_collection 'APEX2 v2011.4-1'
_computing_data_reduction 'SAINT V7.68A'
_computing_molecular_graphics 'XSHELL in SHELXTL-97'
_computing_publication_material 'XSHELL in SHELXTL-97'
_computing_structure_refinement 'SHELXL-2012 (Sheldrick, 2012)'
_computing_structure_solution 'SHELXS in SHELXTL Version 2008/4'
_diffrn_ambient_temperature 100(2)
_diffrn_measured_fraction_theta_full 0.999
_diffrn_measured_fraction_theta_max 0.997
_diffrn_measurement_device_type 'Bruker Smart Apex II Quazar'
_diffrn_measurement_method 'omega scans'
_diffrn_radiation_monochromator mirror
_diffrn_radiation_source 'INCOATEC Mo Microsource'
_diffrn_radiation_type MoK\a
_diffrn_radiation_wavelength 0.71073
_diffrn_reflns_av_R_equivalents 0.0519
_diffrn_reflns_Laue_measured_fraction_full 0.999
_diffrn_reflns_Laue_measured_fraction_max 0.997
_diffrn_reflns_limit_h_max 14
_diffrn_reflns_limit_h_min -14
_diffrn_reflns_limit_k_max 19
_diffrn_reflns_limit_k_min -19
_diffrn_reflns_limit_l_max 23
_diffrn_reflns_limit_l_min -22
_diffrn_reflns_number 43791
_diffrn_reflns_point_group_measured_fraction_full 0.999
_diffrn_reflns_point_group_measured_fraction_max 0.997
_diffrn_reflns_theta_full 25.242
_diffrn_reflns_theta_max 26.397
_diffrn_reflns_theta_min 1.694
_exptl_absorpt_coefficient_mu 0.104
_exptl_absorpt_correction_T_max 0.99
_exptl_absorpt_correction_T_min 0.9343
_exptl_absorpt_correction_type multi-scan
_exptl_absorpt_process_details 'SADABS-2008/2, Sheldrick, Goettingen'
_exptl_crystal_colour colourless
_exptl_crystal_density_diffrn 1.195
_exptl_crystal_description block
_exptl_crystal_F_000 1304
_exptl_crystal_size_max 0.100
_exptl_crystal_size_mid 0.080
_exptl_crystal_size_min 0.080
_refine_diff_density_max 0.242
_refine_diff_density_min -0.404
_refine_diff_density_rms 0.047
_refine_ls_extinction_method none
_refine_ls_goodness_of_fit_ref 1.056
_refine_ls_hydrogen_treatment mixed
_refine_ls_matrix_type full
_refine_ls_number_parameters 415
_refine_ls_number_reflns 6921
_refine_ls_number_restraints 0
_refine_ls_restrained_S_all 1.056
_refine_ls_R_factor_all 0.0623
_refine_ls_R_factor_gt 0.0438
_refine_ls_shift/su_max 0.000
_refine_ls_shift/su_mean 0.000
_refine_ls_structure_factor_coef Fsqd
_refine_ls_weighting_details
;
 w=1/[\s^2^(Fo^2^)+(0.0433P)^2^+1.8769P]
 where P=(Fo^2^+2Fc^2^)/3
;
_refine_ls_weighting_scheme calc
_refine_ls_wR_factor_gt 0.1046
_refine_ls_wR_factor_ref 0.1124
_reflns_Friedel_coverage 0.000
_reflns_number_gt 5328
_reflns_number_total 6921
_reflns_threshold_expression 'I > 2\s(I)'
_cod_data_source_file om300999e_si_002.cif
_cod_data_source_block p21c_a
_cod_database_code 4079727
_shelx_space_group_comment
;
The symmetry employed for this shelxl refinement is uniquely defined
by the following loop, which should always be used as a source of
symmetry information in preference to the above space-group names.
They are only intended as comments.
;
_shelx_estimated_absorpt_t_min 0.990
_shelx_estimated_absorpt_t_max 0.992
_diffrn_reflns_sigmai/neti 0.0381
_shelxl_version_number 2012-4

loop_
_space_group_symop_operation_xyz
'x, y, z'
'-x, y+1/2, -z+1/2'
'-x, -y, -z'
'x, -y-1/2, z-1/2'

loop_
_atom_site_label
_atom_site_type_symbol
_atom_site_fract_x
_atom_site_fract_y
_atom_site_fract_z
_atom_site_U_iso_or_equiv
_atom_site_adp_type
_atom_site_occupancy
_atom_site_site_symmetry_order
_atom_site_calc_flag
_atom_site_refinement_flags
Si1 Si 0.24322(4) 0.19020(3) 0.41855(2) 0.01549(12) Uani 1 1 d D
N1 N 0.27248(12) 0.19242(9) 0.51467(7) 0.0161(3) Uani 1 1 d D
C1 C 0.31632(15) 0.27375(11) 0.51617(9) 0.0169(4) Uani 1 1 d D
C2 C 0.37732(15) 0.31939(11) 0.57896(9) 0.0177(4) Uani 1 1 d D
N2 N 0.29672(12) 0.30285(9) 0.45101(7) 0.0169(3) Uani 1 1 d D
C3 C 0.49409(15) 0.30093(12) 0.60407(10) 0.0211(4) Uani 1 1 d D
H3 H 0.5347 0.2573 0.5824 0.025 Uiso 1 1 calc RD
N3 N 0.27639(12) 0.08613(9) 0.39397(8) 0.0185(3) Uani 1 1 d D
N4 N 0.10042(12) 0.21342(9) 0.38115(8) 0.0177(3) Uani 1 1 d D
C4 C 0.55098(17) 0.34687(13) 0.66117(10) 0.0258(4) Uani 1 1 d D
H4 H 0.6310 0.3350 0.6781 0.031 Uiso 1 1 calc RD
C5 C 0.49154(17) 0.40988(12) 0.69356(10) 0.0255(4) Uani 1 1 d D
H5 H 0.5309 0.4409 0.7326 0.031 Uiso 1 1 calc RD
C7 C 0.31818(16) 0.38271(12) 0.61173(9) 0.0203(4) Uani 1 1 d D
H7 H 0.2384 0.3953 0.5947 0.024 Uiso 1 1 calc RD
C6 C 0.37536(17) 0.42758(12) 0.66923(10) 0.0246(4) Uani 1 1 d D
H6 H 0.3345 0.4704 0.6917 0.029 Uiso 1 1 calc RD
C8 C 0.34099(15) 0.38229(11) 0.41991(9) 0.0192(4) Uani 1 1 d D
C9 C 0.47366(16) 0.39372(12) 0.43948(10) 0.0239(4) Uani 1 1 d D
H9A H 0.5138 0.3403 0.4295 0.036 Uiso 1 1 calc RD
H9B H 0.4915 0.4074 0.4898 0.036 Uiso 1 1 calc RD
H9C H 0.5008 0.4408 0.4116 0.036 Uiso 1 1 calc RD
C10 C 0.27583(17) 0.46077(12) 0.44357(10) 0.0236(4) Uani 1 1 d D
H10A H 0.2951 0.5115 0.4170 0.035 Uiso 1 1 calc RD
H10B H 0.2998 0.4706 0.4941 0.035 Uiso 1 1 calc RD
H10C H 0.1909 0.4504 0.4348 0.035 Uiso 1 1 calc RD
C11 C 0.31152(17) 0.37214(12) 0.33981(10) 0.0238(4) Uani 1 1 d D
H11A H 0.3341 0.4245 0.3165 0.036 Uiso 1 1 calc RD
H11B H 0.2269 0.3625 0.3275 0.036 Uiso 1 1 calc RD
H11C H 0.3547 0.3229 0.3242 0.036 Uiso 1 1 calc RD
C12 C 0.24933(15) 0.13610(11) 0.57454(9) 0.0191(4) Uani 1 1 d D
C13 C 0.20523(17) 0.18745(13) 0.63435(10) 0.0258(4) Uani 1 1 d D
H13A H 0.1403 0.2249 0.6147 0.039 Uiso 1 1 calc RD
H13B H 0.2695 0.2226 0.6582 0.039 Uiso 1 1 calc RD
H13C H 0.1778 0.1476 0.6683 0.039 Uiso 1 1 calc RD
C14 C 0.35966(17) 0.08654(13) 0.60480(11) 0.0290(5) Uani 1 1 d D
H14A H 0.3832 0.0482 0.5686 0.043 Uiso 1 1 calc RD
H14B H 0.3432 0.0524 0.6454 0.043 Uiso 1 1 calc RD
H14C H 0.4233 0.1272 0.6199 0.043 Uiso 1 1 calc RD
C16 C 0.35617(15) 0.14945(11) 0.36523(10) 0.0179(4) Uani 1 1 d D
H16 H 0.3381(16) 0.1540(12) 0.3142(11) 0.021 Uiso 1 1 d D
C15 C 0.15401(18) 0.07233(13) 0.54461(11) 0.0289(5) Uani 1 1 d D
H15A H 0.0837 0.1040 0.5241 0.043 Uiso 1 1 calc RD
H15B H 0.1343 0.0349 0.5825 0.043 Uiso 1 1 calc RD
H15C H 0.1829 0.0373 0.5080 0.043 Uiso 1 1 calc RD
C17 C 0.48405(15) 0.15401(11) 0.39216(9) 0.0187(4) Uani 1 1 d D
C18 C 0.55913(16) 0.19899(12) 0.35342(10) 0.0232(4) Uani 1 1 d D
H18 H 0.5302 0.2190 0.3074 0.028 Uiso 1 1 calc RD
C19 C 0.67513(17) 0.21486(13) 0.38115(11) 0.0291(5) Uani 1 1 d D
H19 H 0.7248 0.2456 0.3541 0.035 Uiso 1 1 calc RD
C20 C 0.71888(17) 0.18613(14) 0.44796(11) 0.0305(5) Uani 1 1 d D
H20 H 0.7978 0.1982 0.4674 0.037 Uiso 1 1 calc RD
C21 C 0.64649(17) 0.13947(13) 0.48638(11) 0.0281(5) Uani 1 1 d D
H21 H 0.6763 0.1186 0.5320 0.034 Uiso 1 1 calc RD
C22 C 0.53081(16) 0.12318(12) 0.45841(10) 0.0224(4) Uani 1 1 d D
H22 H 0.4825 0.0904 0.4849 0.027 Uiso 1 1 calc RD
C23 C 0.25526(15) 0.00419(11) 0.36654(9) 0.0186(4) Uani 1 1 d D
C24 C 0.33779(16) -0.03765(12) 0.33098(9) 0.0197(4) Uani 1 1 d D
H24 H 0.4082 -0.0087 0.3240 0.024 Uiso 1 1 calc RD
C25 C 0.31798(17) -0.12109(12) 0.30569(10) 0.0251(4) Uani 1 1 d D
H25 H 0.3749 -0.1484 0.2816 0.030 Uiso 1 1 calc RD
C26 C 0.21640(17) -0.16463(13) 0.31524(10) 0.0276(4) Uani 1 1 d D
H26 H 0.2037 -0.2219 0.2986 0.033 Uiso 1 1 calc RD
C27 C 0.13330(17) -0.12322(12) 0.34953(11) 0.0264(4) Uani 1 1 d D
H27 H 0.0629 -0.1525 0.3559 0.032 Uiso 1 1 calc RD
C28 C 0.15128(16) -0.04008(12) 0.37456(10) 0.0216(4) Uani 1 1 d D
H28 H 0.0928 -0.0127 0.3974 0.026 Uiso 1 1 calc RD
C29 C 0.08730(16) 0.15800(13) 0.25960(10) 0.0236(4) Uani 1 1 d D
H29 H 0.1588 0.1862 0.2540 0.028 Uiso 1 1 calc RD
C30 C 0.02788(18) 0.11086(14) 0.20428(11) 0.0321(5) Uani 1 1 d D
H30 H 0.0599 0.1061 0.1612 0.038 Uiso 1 1 calc RD
C31 C -0.07727(18) 0.07076(14) 0.21114(11) 0.0337(5) Uani 1 1 d D
H31 H -0.1179 0.0390 0.1729 0.040 Uiso 1 1 calc RD
C32 C -0.12280(17) 0.07733(13) 0.27428(11) 0.0297(5) Uani 1 1 d D
H32 H -0.1953 0.0501 0.2793 0.036 Uiso 1 1 calc RD
C33 C -0.06360(16) 0.12313(12) 0.32995(10) 0.0228(4) Uani 1 1 d D
H33 H -0.0953 0.1268 0.3732 0.027 Uiso 1 1 calc RD
C34 C 0.04194(15) 0.16389(11) 0.32330(9) 0.0177(4) Uani 1 1 d D
C35 C 0.03332(15) 0.28583(11) 0.39942(9) 0.0181(4) Uani 1 1 d D
C36 C 0.02253(16) 0.30448(12) 0.46937(10) 0.0230(4) Uani 1 1 d D
H36 H 0.0608 0.2691 0.5060 0.028 Uiso 1 1 calc RD
C37 C -0.04359(17) 0.37417(13) 0.48588(11) 0.0302(5) Uani 1 1 d D
H37 H -0.0490 0.3873 0.5338 0.036 Uiso 1 1 calc RD
C38 C -0.10194(18) 0.42491(13) 0.43260(12) 0.0324(5) Uani 1 1 d D
H38 H -0.1480 0.4723 0.4440 0.039 Uiso 1 1 calc RD
C39 C -0.09290(17) 0.40633(13) 0.36309(11) 0.0292(5) Uani 1 1 d D
H39 H -0.1335 0.4407 0.3265 0.035 Uiso 1 1 calc RD
C40 C -0.02483(16) 0.33768(12) 0.34636(10) 0.0228(4) Uani 1 1 d D
H40 H -0.0178 0.3259 0.2984 0.027 Uiso 1 1 calc RD

loop_
_atom_site_aniso_label
_atom_site_aniso_U_11
_atom_site_aniso_U_22
_atom_site_aniso_U_33
_atom_site_aniso_U_23
_atom_site_aniso_U_13
_atom_site_aniso_U_12
Si1 0.0146(2) 0.0150(2) 0.0164(2) -0.00073(19) 0.00060(18) 0.00070(19)
N1 0.0173(7) 0.0157(7) 0.0149(7) 0.0005(6) 0.0006(6) -0.0003(6)
C1 0.0144(8) 0.0184(9) 0.0179(9) -0.0011(7) 0.0022(7) 0.0038(7)
C2 0.0221(9) 0.0172(9) 0.0138(8) 0.0012(7) 0.0030(7) -0.0017(7)
N2 0.0172(7) 0.0156(7) 0.0175(7) 0.0000(6) 0.0004(6) 0.0005(6)
C3 0.0215(9) 0.0192(9) 0.0220(9) -0.0003(8) 0.0014(7) 0.0017(8)
N3 0.0163(7) 0.0176(8) 0.0220(8) -0.0021(6) 0.0035(6) -0.0002(6)
N4 0.0176(7) 0.0164(8) 0.0182(8) -0.0037(6) -0.0008(6) 0.0027(6)
C4 0.0231(10) 0.0289(11) 0.0233(10) 0.0015(8) -0.0039(8) -0.0017(8)
C5 0.0352(11) 0.0235(10) 0.0163(9) -0.0021(8) -0.0022(8) -0.0061(9)
C7 0.0232(9) 0.0196(9) 0.0177(9) 0.0016(7) 0.0017(7) 0.0017(8)
C6 0.0344(11) 0.0207(10) 0.0191(9) -0.0017(8) 0.0055(8) 0.0020(8)
C8 0.0212(9) 0.0162(9) 0.0197(9) 0.0015(7) 0.0008(7) -0.0021(7)
C9 0.0235(10) 0.0237(10) 0.0245(10) 0.0000(8) 0.0031(8) -0.0032(8)
C10 0.0296(10) 0.0159(9) 0.0246(10) 0.0013(8) 0.0015(8) 0.0010(8)
C11 0.0302(10) 0.0207(10) 0.0201(10) 0.0028(8) 0.0019(8) -0.0034(8)
C12 0.0209(9) 0.0176(9) 0.0188(9) 0.0033(7) 0.0031(7) 0.0008(7)
C13 0.0311(10) 0.0267(10) 0.0211(10) 0.0035(8) 0.0090(8) 0.0009(9)
C14 0.0281(11) 0.0301(11) 0.0293(11) 0.0126(9) 0.0059(8) 0.0069(9)
C16 0.0180(9) 0.0175(9) 0.0180(9) -0.0004(7) 0.0016(7) 0.0000(7)
C15 0.0342(11) 0.0264(11) 0.0256(10) 0.0038(9) 0.0031(8) -0.0093(9)
C17 0.0184(9) 0.0169(9) 0.0213(9) -0.0038(7) 0.0044(7) 0.0038(7)
C18 0.0220(9) 0.0228(10) 0.0255(10) -0.0006(8) 0.0063(8) 0.0026(8)
C19 0.0224(10) 0.0277(11) 0.0394(12) -0.0028(9) 0.0115(9) -0.0027(8)
C20 0.0162(9) 0.0360(12) 0.0382(12) -0.0102(10) -0.0003(8) 0.0006(9)
C21 0.0220(10) 0.0360(12) 0.0255(10) -0.0023(9) 0.0007(8) 0.0072(9)
C22 0.0200(9) 0.0239(10) 0.0240(10) 0.0007(8) 0.0050(7) 0.0044(8)
C23 0.0199(9) 0.0169(9) 0.0175(9) 0.0000(7) -0.0028(7) 0.0020(7)
C24 0.0200(9) 0.0201(9) 0.0184(9) 0.0001(7) 0.0002(7) 0.0024(7)
C25 0.0302(10) 0.0219(10) 0.0220(10) -0.0027(8) -0.0012(8) 0.0061(8)
C26 0.0326(11) 0.0186(9) 0.0283(11) -0.0047(8) -0.0074(8) 0.0008(8)
C27 0.0221(10) 0.0214(10) 0.0334(11) 0.0004(8) -0.0048(8) -0.0034(8)
C28 0.0193(9) 0.0214(10) 0.0231(10) -0.0018(8) -0.0007(7) 0.0022(8)
C29 0.0196(9) 0.0292(10) 0.0220(10) -0.0012(8) 0.0022(7) -0.0014(8)
C30 0.0298(11) 0.0446(13) 0.0211(10) -0.0096(9) 0.0010(8) 0.0010(10)
C31 0.0310(11) 0.0364(12) 0.0306(11) -0.0130(9) -0.0072(9) -0.0028(9)
C32 0.0211(10) 0.0290(11) 0.0369(12) -0.0034(9) -0.0037(8) -0.0059(8)
C33 0.0208(9) 0.0222(10) 0.0253(10) -0.0007(8) 0.0025(7) 0.0008(8)
C34 0.0174(9) 0.0154(9) 0.0190(9) -0.0008(7) -0.0019(7) 0.0025(7)
C35 0.0140(8) 0.0167(9) 0.0228(9) -0.0030(7) -0.0006(7) 0.0007(7)
C36 0.0202(9) 0.0243(10) 0.0236(10) -0.0016(8) 0.0000(7) 0.0031(8)
C37 0.0274(11) 0.0322(11) 0.0306(11) -0.0104(9) 0.0023(8) 0.0067(9)
C38 0.0298(11) 0.0244(11) 0.0425(13) -0.0077(9) 0.0028(9) 0.0122(9)
C39 0.0266(10) 0.0226(10) 0.0368(12) 0.0014(9) -0.0012(9) 0.0057(8)
C40 0.0218(9) 0.0214(10) 0.0243(10) 0.0000(8) -0.0004(7) 0.0016(8)

loop_
_atom_type_symbol
_atom_type_description
_atom_type_scat_dispersion_real
_atom_type_scat_dispersion_imag
_atom_type_scat_source
C C 0.0033 0.0016 'International Tables Vol C Tables 4.2.6.8 and 6.1.1.4'
H H 0.0000 0.0000 'International Tables Vol C Tables 4.2.6.8 and 6.1.1.4'
N N 0.0061 0.0033 'International Tables Vol C Tables 4.2.6.8 and 6.1.1.4'
Si Si 0.0817 0.0704 'International Tables Vol C Tables 4.2.6.8 and 6.1.1.4'

loop_
_geom_angle_atom_site_label_1
_geom_angle_atom_site_label_2
_geom_angle_atom_site_label_3
_geom_angle
N4 Si1 N3 108.13(7)
N4 Si1 N1 116.46(7)
N3 Si1 N1 105.84(7)
N4 Si1 C16 122.23(8)
N3 Si1 C16 48.95(7)
N1 Si1 C16 120.74(8)
N4 Si1 N2 100.70(7)
N3 Si1 N2 149.08(7)
N1 Si1 N2 69.61(6)
C16 Si1 N2 105.61(7)
N4 Si1 C1 115.51(7)
N3 Si1 C1 131.65(7)
N1 Si1 C1 35.54(6)
C16 Si1 C1 115.14(7)
N2 Si1 C1 34.32(6)
C1 N1 C12 129.24(14)
C1 N1 Si1 93.20(11)
C12 N1 Si1 137.24(12)
N2 C1 N1 106.52(15)
N2 C1 C2 127.05(16)
N1 C1 C2 126.40(15)
N2 C1 Si1 55.75(9)
N1 C1 Si1 51.26(8)
C2 C1 Si1 172.20(13)
C3 C2 C7 119.79(16)
C3 C2 C1 120.44(16)
C7 C2 C1 119.75(16)
C1 N2 C8 129.75(15)
C1 N2 Si1 89.94(11)
C8 N2 Si1 137.24(12)
C4 C3 C2 119.51(17)
C4 C3 H3 120.2
C2 C3 H3 120.2
C23 N3 C16 123.25(15)
C23 N3 Si1 157.26(13)
C16 N3 Si1 69.91(9)
C35 N4 C34 113.44(13)
C35 N4 Si1 124.88(11)
C34 N4 Si1 121.48(11)
C5 C4 C3 120.40(18)
C5 C4 H4 119.8
C3 C4 H4 119.8
C6 C5 C4 120.15(17)
C6 C5 H5 119.9
C4 C5 H5 119.9
C6 C7 C2 120.28(17)
C6 C7 H7 119.9
C2 C7 H7 119.9
C5 C6 C7 119.87(18)
C5 C6 H6 120.1
C7 C6 H6 120.1
N2 C8 C9 112.43(14)
N2 C8 C10 109.56(15)
C9 C8 C10 110.24(15)
N2 C8 C11 105.87(14)
C9 C8 C11 109.50(15)
C10 C8 C11 109.11(15)
C8 C9 H9A 109.5
C8 C9 H9B 109.5
H9A C9 H9B 109.5
C8 C9 H9C 109.5
H9A C9 H9C 109.5
H9B C9 H9C 109.5
C8 C10 H10A 109.5
C8 C10 H10B 109.5
H10A C10 H10B 109.5
C8 C10 H10C 109.5
H10A C10 H10C 109.5
H10B C10 H10C 109.5
C8 C11 H11A 109.5
C8 C11 H11B 109.5
H11A C11 H11B 109.5
C8 C11 H11C 109.5
H11A C11 H11C 109.5
H11B C11 H11C 109.5
N1 C12 C14 111.15(15)
N1 C12 C15 106.60(14)
C14 C12 C15 109.26(16)
N1 C12 C13 112.20(15)
C14 C12 C13 108.68(16)
C15 C12 C13 108.88(16)
C12 C13 H13A 109.5
C12 C13 H13B 109.5
H13A C13 H13B 109.5
C12 C13 H13C 109.5
H13A C13 H13C 109.5
H13B C13 H13C 109.5
C12 C14 H14A 109.5
C12 C14 H14B 109.5
H14A C14 H14B 109.5
C12 C14 H14C 109.5
H14A C14 H14C 109.5
H14B C14 H14C 109.5
C17 C16 N3 121.81(15)
C17 C16 Si1 121.36(13)
N3 C16 Si1 61.13(9)
C17 C16 H16 114.1(11)
N3 C16 H16 111.0(11)
Si1 C16 H16 117.1(11)
C12 C15 H15A 109.5
C12 C15 H15B 109.5
H15A C15 H15B 109.5
C12 C15 H15C 109.5
H15A C15 H15C 109.5
H15B C15 H15C 109.5
C22 C17 C18 117.72(17)
C22 C17 C16 122.54(17)
C18 C17 C16 119.36(16)
C19 C18 C17 121.05(18)
C19 C18 H18 119.5
C17 C18 H18 119.5
C20 C19 C18 120.35(19)
C20 C19 H19 119.8
C18 C19 H19 119.8
C19 C20 C21 119.36(18)
C19 C20 H20 120.3
C21 C20 H20 120.3
C22 C21 C20 120.21(19)
C22 C21 H21 119.9
C20 C21 H21 119.9
C21 C22 C17 121.26(18)
C21 C22 H22 119.4
C17 C22 H22 119.4
N3 C23 C24 121.03(16)
N3 C23 C28 121.07(16)
C24 C23 C28 117.89(17)
C25 C24 C23 120.81(18)
C25 C24 H24 119.6
C23 C24 H24 119.6
C26 C25 C24 120.73(18)
C26 C25 H25 119.6
C24 C25 H25 119.6
C25 C26 C27 118.87(18)
C25 C26 H26 120.6
C27 C26 H26 120.6
C28 C27 C26 121.12(18)
C28 C27 H27 119.4
C26 C27 H27 119.4
C27 C28 C23 120.56(18)
C27 C28 H28 119.7
C23 C28 H28 119.7
C30 C29 C34 119.90(18)
C30 C29 H29 120.0
C34 C29 H29 120.0
C31 C30 C29 120.74(19)
C31 C30 H30 119.6
C29 C30 H30 119.6
C30 C31 C32 119.28(18)
C30 C31 H31 120.4
C32 C31 H31 120.4
C33 C32 C31 120.43(19)
C33 C32 H32 119.8
C31 C32 H32 119.8
C32 C33 C34 120.57(18)
C32 C33 H33 119.7
C34 C33 H33 119.7
C33 C34 C29 119.06(17)
C33 C34 N4 119.71(16)
C29 C34 N4 121.20(16)
C36 C35 C40 118.92(17)
C36 C35 N4 121.29(16)
C40 C35 N4 119.77(16)
C37 C36 C35 120.42(18)
C37 C36 H36 119.8
C35 C36 H36 119.8
C36 C37 C38 120.16(19)
C36 C37 H37 119.9
C38 C37 H37 119.9
C39 C38 C37 119.84(18)
C39 C38 H38 120.1
C37 C38 H38 120.1
C38 C39 C40 120.22(19)
C38 C39 H39 119.9
C40 C39 H39 119.9
C39 C40 C35 120.43(18)
C39 C40 H40 119.8
C35 C40 H40 119.8

loop_
_geom_bond_atom_site_label_1
_geom_bond_atom_site_label_2
_geom_bond_distance
Si1 N4 1.7356(16)
Si1 N3 1.7410(16)
Si1 N1 1.8241(16)
Si1 C16 1.8672(19)
Si1 N2 1.9299(16)
Si1 C1 2.3349(19)
N1 C1 1.359(2)
N1 C12 1.494(2)
C1 N2 1.316(2)
C1 C2 1.486(2)
C2 C3 1.391(2)
C2 C7 1.392(3)
N2 C8 1.490(2)
C3 C4 1.391(3)
C3 H3 0.9500
N3 C23 1.386(2)
N3 C16 1.499(2)
N4 C35 1.434(2)
N4 C34 1.437(2)
C4 C5 1.387(3)
C4 H4 0.9500
C5 C6 1.380(3)
C5 H5 0.9500
C7 C6 1.389(3)
C7 H7 0.9500
C6 H6 0.9500
C8 C9 1.529(2)
C8 C10 1.531(3)
C8 C11 1.532(2)
C9 H9A 0.9800
C9 H9B 0.9800
C9 H9C 0.9800
C10 H10A 0.9800
C10 H10B 0.9800
C10 H10C 0.9800
C11 H11A 0.9800
C11 H11B 0.9800
C11 H11C 0.9800
C12 C14 1.528(3)
C12 C15 1.529(3)
C12 C13 1.536(3)
C13 H13A 0.9800
C13 H13B 0.9800
C13 H13C 0.9800
C14 H14A 0.9800
C14 H14B 0.9800
C14 H14C 0.9800
C16 C17 1.490(2)
C16 H16 0.97(2)
C15 H15A 0.9800
C15 H15B 0.9800
C15 H15C 0.9800
C17 C22 1.392(3)
C17 C18 1.399(3)
C18 C19 1.387(3)
C18 H18 0.9500
C19 C20 1.382(3)
C19 H19 0.9500
C20 C21 1.387(3)
C20 H20 0.9500
C21 C22 1.386(3)
C21 H21 0.9500
C22 H22 0.9500
C23 C24 1.400(3)
C23 C28 1.405(3)
C24 C25 1.392(3)
C24 H24 0.9500
C25 C26 1.382(3)
C25 H25 0.9500
C26 C27 1.388(3)
C26 H26 0.9500
C27 C28 1.384(3)
C27 H27 0.9500
C28 H28 0.9500
C29 C30 1.388(3)
C29 C34 1.392(3)
C29 H29 0.9500
C30 C31 1.381(3)
C30 H30 0.9500
C31 C32 1.384(3)
C31 H31 0.9500
C32 C33 1.381(3)
C32 H32 0.9500
C33 C34 1.389(3)
C33 H33 0.9500
C35 C36 1.391(3)
C35 C40 1.393(3)
C36 C37 1.384(3)
C36 H36 0.9500
C37 C38 1.387(3)
C37 H37 0.9500
C38 C39 1.379(3)
C38 H38 0.9500
C39 C40 1.386(3)
C39 H39 0.9500
C40 H40 0.9500
